data_4037775
loop_
_publ_author_name
'Wang, Jie'
'Zhao, Zi-Biao'
'Zhao, Yanan'
'Luo, Gen'
'Zhu, Zhou-Hao'
'Luo, Yi'
'Zhou, Yong-Gui'

_publ_section_title
;
 Chiral and Regenerable NAD(P)H Models Enabled Biomimetic Asymmetric
 Reduction: Design, Synthesis, Scope and Mechanistic Studies.
;
_journal_name_full 'The Journal of organic chemistry'
_journal_paper_doi 10.1021/acs.joc.9b03054
_journal_year 2019
_chemical_absolute_configuration ad
_chemical_formula_sum 'C24 H17 N O'
_chemical_formula_weight 335.38
_space_group_crystal_system monoclinic
_space_group_IT_number 4
_space_group_name_Hall 'P 2yb'
_space_group_name_H-M_alt 'P 1 21 1'
_atom_sites_solution_hydrogens geom
_audit_creation_method SHELXL-2013
_cell_angle_alpha 90
_cell_angle_beta 103.2910(10)
_cell_angle_gamma 90
_cell_formula_units_Z 2
_cell_length_a 9.5211(3)
_cell_length_b 7.4342(3)
_cell_length_c 12.6425(5)
_cell_measurement_reflns_used 9978
_cell_measurement_temperature 173(2)
_cell_measurement_theta_max 140.294
_cell_measurement_theta_min 7.185
_cell_volume 870.89(6)
_computing_cell_refinement 'Bruker SAINT'
_computing_data_collection 'Bruker APEX2'
_computing_data_reduction 'Bruker SAINT'
_computing_molecular_graphics 'Bruker SHELXTL'
_computing_publication_material 'Bruker SHELXTL'
_computing_structure_refinement 'SHELXL-2013 (Sheldrick, 2013)'
_computing_structure_solution 'SHELXS-97 (Sheldrick 2008)'
_diffrn_ambient_temperature 173(2)
_diffrn_measured_fraction_theta_full 0.964
_diffrn_measured_fraction_theta_max 0.980
_diffrn_measurement_device_type 'Bruker APEX-II CCD'
_diffrn_measurement_method '\f and \w scans'
_diffrn_radiation_type CuK\a
_diffrn_radiation_wavelength 1.54178
_diffrn_reflns_av_R_equivalents 0.0441
_diffrn_reflns_av_unetI/netI 0.0302
_diffrn_reflns_Laue_measured_fraction_full 0.964
_diffrn_reflns_Laue_measured_fraction_max 0.980
_diffrn_reflns_limit_h_max 10
_diffrn_reflns_limit_h_min -11
_diffrn_reflns_limit_k_max 8
_diffrn_reflns_limit_k_min -8
_diffrn_reflns_limit_l_max 15
_diffrn_reflns_limit_l_min -13
_diffrn_reflns_number 18037
_diffrn_reflns_point_group_measured_fraction_full 0.951
_diffrn_reflns_point_group_measured_fraction_max 0.967
_diffrn_reflns_theta_full 67.679
_diffrn_reflns_theta_max 66.959
_diffrn_reflns_theta_min 7.199
_exptl_absorpt_coefficient_mu 0.608
_exptl_absorpt_correction_T_max 0.7533
_exptl_absorpt_correction_T_min 0.4549
_exptl_absorpt_correction_type multi-scan
_exptl_absorpt_process_details sadabs
_exptl_crystal_colour colorless
_exptl_crystal_density_diffrn 1.279
_exptl_crystal_description prismatic
_exptl_crystal_F_000 352
_exptl_crystal_size_max 0.200
_exptl_crystal_size_mid 0.170
_exptl_crystal_size_min 0.120
_refine_diff_density_max 0.275
_refine_diff_density_min -0.369
_refine_diff_density_rms 0.086
_refine_ls_abs_structure_details
; 
 Flack x determined using 1322 quotients [(I+)-(I-)]/[(I+)+(I-)] 
 (Parsons and Flack (2004), Acta Cryst. A60, s61). 
;
_refine_ls_abs_structure_Flack 0.21(11)
_refine_ls_extinction_coef 0.145(14)
_refine_ls_extinction_expression Fc^*^=kFc[1+0.001xFc^2^\l^3^/sin(2\q)]^-1/4^
_refine_ls_extinction_method SHELXL
_refine_ls_goodness_of_fit_ref 1.027
_refine_ls_hydrogen_treatment constr
_refine_ls_matrix_type full
_refine_ls_number_parameters 237
_refine_ls_number_reflns 2998
_refine_ls_number_restraints 1
_refine_ls_restrained_S_all 1.027
_refine_ls_R_factor_all 0.0404
_refine_ls_R_factor_gt 0.0400
_refine_ls_shift/su_max 0.000
_refine_ls_shift/su_mean 0.000
_refine_ls_structure_factor_coef Fsqd
_refine_ls_weighting_details 'w=1/[\s^2^(Fo^2^)+(0.0984P)^2^+0.0202P] where P=(Fo^2^+2Fc^2^)/3'
_refine_ls_weighting_scheme calc
_refine_ls_wR_factor_gt 0.1115
_refine_ls_wR_factor_ref 0.1128
_reflns_Friedel_coverage 0.819
_reflns_Friedel_fraction_full 0.936
_reflns_Friedel_fraction_max 0.951
_reflns_number_gt 2947
_reflns_number_total 2998
_reflns_threshold_expression 'I > 2\s(I)'
_cod_data_source_file jo9b03054_si_003.cif
_cod_data_source_block cu_d8v18023_0m
_cod_original_sg_symbol_H-M 'P 21'
_cod_database_code 4037775
_shelx_space_group_comment
; 
The symmetry employed for this shelxl refinement is uniquely defined 
by the following loop, which should always be used as a source of 
symmetry information in preference to the above space-group names. 
They are only intended as comments. 
;
_shelx_estimated_absorpt_t_min 0.888
_shelx_estimated_absorpt_t_max 0.931
_shelxl_version_number 2013-4

loop_
_space_group_symop_operation_xyz
'x, y, z'
'-x, y+1/2, -z'

loop_
_atom_site_label
_atom_site_type_symbol
_atom_site_fract_x
_atom_site_fract_y
_atom_site_fract_z
_atom_site_U_iso_or_equiv
_atom_site_adp_type
_atom_site_occupancy
_atom_site_site_symmetry_order
_atom_site_calc_flag
_atom_site_refinement_flags_posn
_atom_site_refinement_flags_adp
N1 N 0.57474(18) 0.7180(3) 0.41388(13) 0.0327(4) Uani 1 1 d . .
O1 O 0.39364(14) 0.68072(19) 0.07201(12) 0.0345(4) Uani 1 1 d . .
C1 C 0.6735(2) 0.5878(3) 0.46071(16) 0.0313(5) Uani 1 1 d . .
C2 C 0.7974(2) 0.6465(4) 0.53601(18) 0.0427(6) Uani 1 1 d . .
H2 H 0.8103 0.7712 0.5517 0.051 Uiso 1 1 calc R U
C3 C 0.8996(3) 0.5270(4) 0.5869(2) 0.0478(6) Uani 1 1 d . .
H3 H 0.9826 0.5685 0.6379 0.057 Uiso 1 1 calc R U
C4 C 0.8820(2) 0.3435(4) 0.56392(18) 0.0435(6) Uani 1 1 d . .
H4 H 0.9534 0.2605 0.5992 0.052 Uiso 1 1 calc R U
C5 C 0.7613(2) 0.2823(3) 0.49011(17) 0.0366(5) Uani 1 1 d . .
H5 H 0.7497 0.1570 0.4759 0.044 Uiso 1 1 calc R U
C6 C 0.6551(2) 0.4030(3) 0.43560(16) 0.0291(5) Uani 1 1 d . .
C7 C 0.5314(2) 0.3484(3) 0.35173(15) 0.0278(5) Uani 1 1 d . .
C8 C 0.5043(2) 0.1704(3) 0.31638(17) 0.0355(5) Uani 1 1 d . .
H8 H 0.5668 0.0767 0.3499 0.043 Uiso 1 1 calc R U
C9 C 0.3874(3) 0.1313(3) 0.2331(2) 0.0387(5) Uani 1 1 d . .
H9 H 0.3696 0.0102 0.2100 0.046 Uiso 1 1 calc R U
C10 C 0.2941(2) 0.2672(3) 0.18184(17) 0.0343(5) Uani 1 1 d . .
H10 H 0.2149 0.2373 0.1237 0.041 Uiso 1 1 calc R U
C11 C 0.3161(2) 0.4433(3) 0.21484(16) 0.0261(4) Uani 1 1 d . .
C12 C 0.4356(2) 0.4847(3) 0.30164(16) 0.0254(4) Uani 1 1 d . .
C13 C 0.4630(2) 0.6658(3) 0.34067(16) 0.0283(5) Uani 1 1 d . .
H13 H 0.3937 0.7546 0.3104 0.034 Uiso 1 1 calc R U
C14 C 0.21528(19) 0.5874(3) 0.16026(15) 0.0252(4) Uani 1 1 d . .
C15 C 0.25823(19) 0.7066(3) 0.08927(15) 0.0268(4) Uani 1 1 d . .
C16 C 0.1663(2) 0.8464(3) 0.03955(15) 0.0295(5) Uani 1 1 d . .
H16 H 0.1968 0.9261 -0.0095 0.035 Uiso 1 1 calc R U
C17 C 0.0338(2) 0.8674(3) 0.06177(15) 0.0304(5) Uani 1 1 d . .
H17 H -0.0256 0.9652 0.0303 0.036 Uiso 1 1 calc R U
C18 C -0.01702(19) 0.7464(3) 0.13067(15) 0.0293(5) Uani 1 1 d . .
C19 C 0.0741(2) 0.6026(3) 0.17953(15) 0.0270(4) Uani 1 1 d . .
C20 C 0.0183(2) 0.4776(3) 0.24391(16) 0.0333(5) Uani 1 1 d . .
H20 H 0.0769 0.3803 0.2770 0.040 Uiso 1 1 calc R U
C21 C -0.1184(2) 0.4949(4) 0.25918(18) 0.0411(6) Uani 1 1 d . .
H21 H -0.1538 0.4088 0.3022 0.049 Uiso 1 1 calc R U
C22 C -0.2075(2) 0.6379(4) 0.21230(18) 0.0421(6) Uani 1 1 d . .
H22 H -0.3022 0.6486 0.2239 0.050 Uiso 1 1 calc R U
C23 C -0.1576(2) 0.7613(3) 0.15012(17) 0.0375(5) Uani 1 1 d . .
H23 H -0.2179 0.8588 0.1193 0.045 Uiso 1 1 calc R U
C24 C 0.4391(2) 0.7934(3) -0.0048(2) 0.0440(6) Uani 1 1 d . .
H24A H 0.3704 0.7835 -0.0754 0.066 Uiso 1 1 calc R U
H24B H 0.5350 0.7559 -0.0121 0.066 Uiso 1 1 calc R U
H24C H 0.4430 0.9185 0.0202 0.066 Uiso 1 1 calc R U

loop_
_atom_site_aniso_label
_atom_site_aniso_U_11
_atom_site_aniso_U_22
_atom_site_aniso_U_33
_atom_site_aniso_U_23
_atom_site_aniso_U_13
_atom_site_aniso_U_12
N1 0.0336(8) 0.0342(10) 0.0276(9) -0.0026(7) 0.0018(7) 0.0034(7)
O1 0.0294(7) 0.0338(9) 0.0414(8) 0.0106(6) 0.0103(6) 0.0011(5)
C1 0.0305(9) 0.0380(12) 0.0244(9) 0.0007(8) 0.0043(7) 0.0024(9)
C2 0.0384(11) 0.0500(14) 0.0349(11) -0.0045(10) -0.0013(9) -0.0008(10)
C3 0.0352(11) 0.0637(17) 0.0374(12) 0.0030(11) -0.0067(9) -0.0005(10)
C4 0.0335(10) 0.0584(15) 0.0364(12) 0.0154(10) 0.0036(9) 0.0098(10)
C5 0.0326(10) 0.0404(12) 0.0365(11) 0.0137(9) 0.0075(8) 0.0072(8)
C6 0.0286(9) 0.0351(11) 0.0245(10) 0.0058(7) 0.0081(8) 0.0030(7)
C7 0.0291(9) 0.0278(10) 0.0277(9) 0.0062(8) 0.0090(8) 0.0015(8)
C8 0.0430(11) 0.0242(11) 0.0375(12) 0.0056(8) 0.0056(9) 0.0056(8)
C9 0.0487(12) 0.0222(10) 0.0421(12) 0.0006(8) 0.0043(9) 0.0016(9)
C10 0.0383(10) 0.0275(11) 0.0341(10) -0.0002(8) 0.0022(8) -0.0023(9)
C11 0.0266(9) 0.0244(10) 0.0268(9) 0.0024(7) 0.0055(7) 0.0006(8)
C12 0.0256(9) 0.0261(10) 0.0251(9) 0.0027(7) 0.0068(7) 0.0012(7)
C13 0.0313(9) 0.0264(10) 0.0266(9) 0.0008(8) 0.0053(7) 0.0043(7)
C14 0.0281(9) 0.0223(9) 0.0231(9) -0.0022(7) 0.0013(7) -0.0021(7)
C15 0.0252(8) 0.0251(9) 0.0278(9) -0.0014(7) 0.0015(7) -0.0036(7)
C16 0.0324(9) 0.0258(10) 0.0281(10) 0.0041(8) 0.0022(7) -0.0024(7)
C17 0.0308(9) 0.0288(10) 0.0274(10) 0.0011(8) -0.0018(8) 0.0044(8)
C18 0.0290(9) 0.0327(11) 0.0238(9) -0.0037(7) 0.0014(7) 0.0006(8)
C19 0.0291(9) 0.0276(11) 0.0219(9) -0.0035(7) 0.0007(7) -0.0032(7)
C20 0.0353(10) 0.0372(12) 0.0270(10) 0.0019(8) 0.0063(8) -0.0026(8)
C21 0.0401(11) 0.0516(15) 0.0344(11) 0.0013(10) 0.0139(9) -0.0072(10)
C22 0.0330(10) 0.0587(15) 0.0374(12) -0.0043(10) 0.0138(8) -0.0011(10)
C23 0.0307(10) 0.0442(13) 0.0360(11) -0.0045(9) 0.0044(8) 0.0075(9)
C24 0.0412(11) 0.0407(13) 0.0557(14) 0.0140(10) 0.0227(10) 0.0014(10)

loop_
_atom_type_symbol
_atom_type_description
_atom_type_scat_dispersion_real
_atom_type_scat_dispersion_imag
_atom_type_scat_source
C C 0.0181 0.0091 'International Tables Vol C Tables 4.2.6.8 and 6.1.1.4'
H H 0.0000 0.0000 'International Tables Vol C Tables 4.2.6.8 and 6.1.1.4'
N N 0.0311 0.0180 'International Tables Vol C Tables 4.2.6.8 and 6.1.1.4'
O O 0.0492 0.0322 'International Tables Vol C Tables 4.2.6.8 and 6.1.1.4'

loop_
_geom_angle_atom_site_label_1
_geom_angle_atom_site_label_2
_geom_angle_atom_site_label_3
_geom_angle
C13 N1 C1 117.43(18)
C15 O1 C24 118.08(16)
N1 C1 C2 117.0(2)
N1 C1 C6 123.17(18)
C2 C1 C6 119.8(2)
C3 C2 C1 120.9(2)
C3 C2 H2 119.6
C1 C2 H2 119.6
C2 C3 C4 120.0(2)
C2 C3 H3 120.0
C4 C3 H3 120.0
C5 C4 C3 120.2(2)
C5 C4 H4 119.9
C3 C4 H4 119.9
C4 C5 C6 120.9(2)
C4 C5 H5 119.6
C6 C5 H5 119.6
C5 C6 C1 118.18(19)
C5 C6 C7 123.39(19)
C1 C6 C7 118.37(17)
C8 C7 C12 118.83(17)
C8 C7 C6 123.82(18)
C12 C7 C6 117.33(18)
C9 C8 C7 120.02(19)
C9 C8 H8 120.0
C7 C8 H8 120.0
C8 C9 C10 121.1(2)
C8 C9 H9 119.4
C10 C9 H9 119.4
C11 C10 C9 120.62(19)
C11 C10 H10 119.7
C9 C10 H10 119.7
C10 C11 C12 118.65(18)
C10 C11 C14 120.31(17)
C12 C11 C14 121.04(17)
C7 C12 C11 120.72(18)
C7 C12 C13 118.08(17)
C11 C12 C13 121.20(17)
N1 C13 C12 125.40(18)
N1 C13 H13 117.3
C12 C13 H13 117.3
C15 C14 C19 119.32(17)
C15 C14 C11 120.14(16)
C19 C14 C11 120.54(16)
O1 C15 C14 116.18(16)
O1 C15 C16 122.90(16)
C14 C15 C16 120.92(16)
C17 C16 C15 120.10(17)
C17 C16 H16 119.9
C15 C16 H16 119.9
C16 C17 C18 121.24(17)
C16 C17 H17 119.4
C18 C17 H17 119.4
C17 C18 C23 121.82(18)
C17 C18 C19 118.97(16)
C23 C18 C19 119.19(18)
C20 C19 C14 122.64(18)
C20 C19 C18 118.03(17)
C14 C19 C18 119.32(17)
C21 C20 C19 121.0(2)
C21 C20 H20 119.5
C19 C20 H20 119.5
C20 C21 C22 121.0(2)
C20 C21 H21 119.5
C22 C21 H21 119.5
C23 C22 C21 119.82(18)
C23 C22 H22 120.1
C21 C22 H22 120.1
C22 C23 C18 121.0(2)
C22 C23 H23 119.5
C18 C23 H23 119.5
O1 C24 H24A 109.5
O1 C24 H24B 109.5
H24A C24 H24B 109.5
O1 C24 H24C 109.5
H24A C24 H24C 109.5
H24B C24 H24C 109.5

loop_
_geom_bond_atom_site_label_1
_geom_bond_atom_site_label_2
_geom_bond_distance
N1 C13 1.299(3)
N1 C1 1.384(3)
O1 C15 1.370(2)
O1 C24 1.423(3)
C1 C2 1.404(3)
C1 C6 1.412(3)
C2 C3 1.365(4)
C2 H2 0.9500
C3 C4 1.397(4)
C3 H3 0.9500
C4 C5 1.380(3)
C4 H4 0.9500
C5 C6 1.408(3)
C5 H5 0.9500
C6 C7 1.450(3)
C7 C8 1.401(3)
C7 C12 1.412(3)
C8 C9 1.376(3)
C8 H8 0.9500
C9 C10 1.402(3)
C9 H9 0.9500
C10 C11 1.376(3)
C10 H10 0.9500
C11 C12 1.421(3)
C11 C14 1.497(3)
C12 C13 1.437(3)
C13 H13 0.9500
C14 C15 1.388(3)
C14 C19 1.425(2)
C15 C16 1.410(3)
C16 C17 1.363(3)
C16 H16 0.9500
C17 C18 1.412(3)
C17 H17 0.9500
C18 C23 1.420(3)
C18 C19 1.425(3)
C19 C20 1.417(3)
C20 C21 1.365(3)
C20 H20 0.9500
C21 C22 1.404(4)
C21 H21 0.9500
C22 C23 1.363(4)
C22 H22 0.9500
C23 H23 0.9500
C24 H24A 0.9800
C24 H24B 0.9800
C24 H24C 0.9800

loop_
_geom_torsion_atom_site_label_1
_geom_torsion_atom_site_label_2
_geom_torsion_atom_site_label_3
_geom_torsion_atom_site_label_4
_geom_torsion
C13 N1 C1 C2 177.06(18)
C13 N1 C1 C6 -2.5(3)
N1 C1 C2 C3 179.3(2)
C6 C1 C2 C3 -1.1(3)
C1 C2 C3 C4 0.3(4)
C2 C3 C4 C5 -0.2(4)
C3 C4 C5 C6 0.9(3)
C4 C5 C6 C1 -1.7(3)
C4 C5 C6 C7 175.48(19)
N1 C1 C6 C5 -178.64(16)
C2 C1 C6 C5 1.8(3)
N1 C1 C6 C7 4.0(3)
C2 C1 C6 C7 -175.55(17)
C5 C6 C7 C8 0.1(3)
C1 C6 C7 C8 177.32(18)
C5 C6 C7 C12 -178.17(16)
C1 C6 C7 C12 -1.0(3)
C12 C7 C8 C9 1.0(3)
C6 C7 C8 C9 -177.29(19)
C7 C8 C9 C10 0.4(3)
C8 C9 C10 C11 -1.0(3)
C9 C10 C11 C12 0.2(3)
C9 C10 C11 C14 -179.51(17)
C8 C7 C12 C11 -1.8(3)
C6 C7 C12 C11 176.64(16)
C8 C7 C12 C13 178.53(17)
C6 C7 C12 C13 -3.1(2)
C10 C11 C12 C7 1.1(3)
C14 C11 C12 C7 -179.11(16)
C10 C11 C12 C13 -179.16(19)
C14 C11 C12 C13 0.6(3)
C1 N1 C13 C12 -2.1(3)
C7 C12 C13 N1 5.0(3)
C11 C12 C13 N1 -174.76(18)
C10 C11 C14 C15 -105.9(2)
C12 C11 C14 C15 74.3(2)
C10 C11 C14 C19 73.4(2)
C12 C11 C14 C19 -106.4(2)
C24 O1 C15 C14 176.55(17)
C24 O1 C15 C16 -4.1(3)
C19 C14 C15 O1 -178.05(15)
C11 C14 C15 O1 1.3(2)
C19 C14 C15 C16 2.5(3)
C11 C14 C15 C16 -178.15(17)
O1 C15 C16 C17 -178.65(17)
C14 C15 C16 C17 0.7(3)
C15 C16 C17 C18 -2.8(3)
C16 C17 C18 C23 -176.75(18)
C16 C17 C18 C19 1.5(3)
C15 C14 C19 C20 174.84(17)
C11 C14 C19 C20 -4.5(3)
C15 C14 C19 C18 -3.7(2)
C11 C14 C19 C18 176.95(16)
C17 C18 C19 C20 -176.86(18)
C23 C18 C19 C20 1.4(3)
C17 C18 C19 C14 1.8(2)
C23 C18 C19 C14 -179.94(17)
C14 C19 C20 C21 -178.93(18)
C18 C19 C20 C21 -0.3(3)
C19 C20 C21 C22 -0.6(3)
C20 C21 C22 C23 0.3(3)
C21 C22 C23 C18 0.8(3)
C17 C18 C23 C22 176.6(2)
C19 C18 C23 C22 -1.7(3)
